data_2218531
loop_
_publ_author_name
'Fuller, Amy L.'
'Knight, Fergus R.'
'Slawin, Alexandra M. Z.'
'Woollins, J. Derek'

_publ_section_title
;
 8-Bromonaphthalen-1-amine
;
_journal_coeditor_code SI2087
_journal_issue 6
_journal_name_full 'Acta Crystallographica Section E'
_journal_page_first o977
_journal_paper_doi 10.1107/S1600536808012580
_journal_volume 64
_journal_year 2008
_chemical_formula_iupac 'C10 H8 Br N'
_chemical_formula_moiety 'C10 H8 Br N'
_chemical_formula_sum 'C10 H8 Br N'
_chemical_formula_weight 222.08
_chemical_melting_point 359
_chemical_name_systematic
;
8-Bromonaphthalen-1-amine
;
_space_group_IT_number 14
_symmetry_cell_setting monoclinic
_symmetry_space_group_name_Hall '-P 2yn'
_symmetry_space_group_name_H-M 'P 1 21/n 1'
_cell_angle_alpha 90.0000
_cell_angle_beta 109.941(3)
_cell_angle_gamma 90.0000
_cell_formula_units_Z 4
_cell_length_a 13.6692(14)
_cell_length_b 4.1579(4)
_cell_length_c 15.8256(16)
_cell_measurement_reflns_used 7235
_cell_measurement_temperature 125.1
_cell_measurement_theta_max 27.6
_cell_measurement_theta_min 3.0
_cell_volume 845.52(15)
_computing_cell_refinement 'PROCESS-AUTO (Rigaku, 1998)'
_computing_data_collection 'SCXmini (Rigaku/MSC, 2006)'
_computing_data_reduction 'PROCESS-AUTO (Rigaku, 1998)'
_computing_molecular_graphics 'CrystalStructure (Rigaku/MSC, 2006)'
_computing_publication_material 'CrystalStructure (Rigaku/MSC, 2006)'
_computing_structure_refinement 'SHELXL97 (Sheldrick, 2008)'
_computing_structure_solution 'SHELXS97 (Sheldrick, 2008)'
_diffrn_detector_area_resol_mean 6.85
_diffrn_measured_fraction_theta_full 0.993
_diffrn_measured_fraction_theta_max 0.993
_diffrn_measurement_device_type 'Rigaku SCXmini'
_diffrn_measurement_method \w
_diffrn_radiation_type 'Mo K\a'
_diffrn_radiation_wavelength 0.71075
_diffrn_reflns_av_R_equivalents 0.061
_diffrn_reflns_limit_h_max 16
_diffrn_reflns_limit_h_min -16
_diffrn_reflns_limit_k_max 5
_diffrn_reflns_limit_k_min -5
_diffrn_reflns_limit_l_max 19
_diffrn_reflns_limit_l_min -19
_diffrn_reflns_number 6823
_diffrn_reflns_theta_full 25.35
_diffrn_reflns_theta_max 25.35
_exptl_absorpt_coefficient_mu 4.811
_exptl_absorpt_correction_T_max 0.649
_exptl_absorpt_correction_T_min 0.381
_exptl_absorpt_correction_type multi-scan
_exptl_absorpt_process_details '(ABSCOR; Higashi, 1995)'
_exptl_crystal_colour pink
_exptl_crystal_density_diffrn 1.744
_exptl_crystal_density_method 'not measured'
_exptl_crystal_description prism
_exptl_crystal_F_000 440.00
_exptl_crystal_size_max 0.35
_exptl_crystal_size_mid 0.13
_exptl_crystal_size_min 0.09
_refine_diff_density_max 1.76
_refine_diff_density_min -0.39
_refine_ls_extinction_method none
_refine_ls_goodness_of_fit_ref 1.104
_refine_ls_hydrogen_treatment constr
_refine_ls_matrix_type full
_refine_ls_number_parameters 110
_refine_ls_number_reflns 1527
_refine_ls_number_restraints 0
_refine_ls_R_factor_all 0.0644
_refine_ls_R_factor_gt 0.0512
_refine_ls_shift/su_max 0.0020
_refine_ls_shift/su_mean 0.000
_refine_ls_structure_factor_coef Fsqd
_refine_ls_weighting_details 'w = 1/[\s^2^(Fo^2^)+(0.0516P)^2^+2.4354P] where P=(Fo^2^+2Fc^2^)/3'
_refine_ls_weighting_scheme calc
_refine_ls_wR_factor_gt 0.1106
_refine_ls_wR_factor_ref 0.1164
_reflns_number_gt 1281
_reflns_number_total 1527
_reflns_threshold_expression F^2^>2\s(F^2^)
_cod_data_source_file si2087.cif
_cod_data_source_block I
_cod_original_sg_symbol_H-M 'P 21/n'
_cod_database_code 2218531
_cod_database_fobs_code 2218531

loop_
_symmetry_equiv_pos_site_id
_symmetry_equiv_pos_as_xyz
1 +X,+Y,+Z
2 1/2-X,1/2+Y,1/2-Z
3 -X,-Y,-Z
4 1/2+X,1/2-Y,1/2+Z

loop_
_atom_site_type_symbol
_atom_site_label
_atom_site_fract_x
_atom_site_fract_y
_atom_site_fract_z
_atom_site_U_iso_or_equiv
_atom_site_adp_type
_atom_site_calc_flag
_atom_site_refinement_flags
_atom_site_occupancy
Br Br(1) 0.31174(4) 0.55948(14) 0.53932(4) 0.0293(2) Uani d . 1.00
N N(1) 0.3079(3) 0.8778(7) 0.71320(17) 0.0237(10) Uani d . 1.00
C C(1) 0.4427(3) 0.4617(12) 0.6330(3) 0.0198(11) Uani d . 1.00
C C(2) 0.5076(4) 0.2842(13) 0.6015(3) 0.0257(12) Uani d . 1.00
C C(3) 0.6037(4) 0.1842(14) 0.6610(4) 0.0304(13) Uani d . 1.00
C C(4) 0.6321(4) 0.2554(12) 0.7494(4) 0.0274(13) Uani d . 1.00
C C(5) 0.5666(4) 0.4409(12) 0.7842(3) 0.0224(11) Uani d . 1.00
C C(6) 0.5988(4) 0.5102(13) 0.8776(4) 0.0349(15) Uani d . 1.00
C C(7) 0.5414(4) 0.6701(14) 0.9140(3) 0.0263(12) Uani d . 1.00
C C(8) 0.4419(4) 0.8017(14) 0.8560(3) 0.0314(13) Uani d . 1.00
C C(9) 0.4054(3) 0.7493(12) 0.7623(3) 0.0206(11) Uani d . 1.00
C C(10) 0.4667(3) 0.5569(11) 0.7240(3) 0.0157(10) Uani d . 1.00
H H(1a) 0.2955 0.8886 0.6486 0.020 Uiso c R 1.00
H H(2a) 0.4872 0.2298 0.5396 0.031 Uiso c R 1.00
H H(3a) 0.6495 0.0651 0.6393 0.037 Uiso c R 1.00
H H(4a) 0.6971 0.1804 0.7892 0.033 Uiso c R 1.00
H H(1b) 0.2991 1.0681 0.7464 0.057 Uiso c R 1.00
H H(6a) 0.6652 0.4367 0.9152 0.042 Uiso c R 1.00
H H(7a) 0.5638 0.7006 0.9772 0.032 Uiso c R 1.00
H H(8a) 0.4010 0.9253 0.8820 0.038 Uiso c R 1.00

loop_
_atom_site_aniso_label
_atom_site_aniso_U_11
_atom_site_aniso_U_22
_atom_site_aniso_U_33
_atom_site_aniso_U_12
_atom_site_aniso_U_13
_atom_site_aniso_U_23
Br(1) 0.0265(3) 0.0337(3) 0.0210(3) 0.0021(2) -0.0007(2) -0.0014(2)
N(1) 0.023(2) 0.020(2) 0.029(2) 0.0018(19) 0.011(2) -0.0008(18)
C(1) 0.018(2) 0.025(2) 0.014(2) -0.003(2) 0.003(2) 0.003(2)
C(2) 0.034(3) 0.021(2) 0.025(3) -0.001(2) 0.014(2) -0.001(2)
C(3) 0.027(3) 0.025(3) 0.046(3) 0.000(2) 0.021(2) -0.001(2)
C(4) 0.016(2) 0.016(3) 0.045(3) 0.000(2) 0.004(2) 0.010(2)
C(5) 0.020(2) 0.016(2) 0.026(2) -0.005(2) 0.001(2) 0.005(2)
C(6) 0.021(2) 0.022(3) 0.043(3) -0.009(2) -0.013(2) 0.016(2)
C(7) 0.0278(14) 0.0273(15) 0.0247(14) -0.0040(9) 0.0100(9) -0.0020(9)
C(8) 0.035(3) 0.026(3) 0.038(3) -0.012(2) 0.019(2) -0.010(2)
C(9) 0.024(2) 0.014(3) 0.026(2) -0.009(2) 0.011(2) -0.003(2)
C(10) 0.015(2) 0.014(2) 0.019(2) -0.005(2) 0.007(2) -0.0002(19)

loop_
_atom_type_symbol
_atom_type_description
_atom_type_scat_dispersion_real
_atom_type_scat_dispersion_imag
_atom_type_scat_source
C C 0.003 0.002 'International Tables Vol C Tables 4.2.6.8 and 6.1.1.4'
H H 0.000 0.000 'International Tables Vol C Tables 4.2.6.8 and 6.1.1.4'
N N 0.006 0.003 'International Tables Vol C Tables 4.2.6.8 and 6.1.1.4'
Br Br -0.290 2.459 'International Tables Vol C Tables 4.2.6.8 and 6.1.1.4'

loop_
_geom_angle_atom_site_label_1
_geom_angle_atom_site_label_2
_geom_angle_atom_site_label_3
_geom_angle
_geom_angle_publ_flag
Br(1) C(1) C(2) 112.2(3) ?
Br(1) C(1) C(10) 123.4(4) ?
C(2) C(1) C(10) 124.4(4) ?
C(1) C(2) C(3) 119.4(5) ?
C(2) C(3) C(4) 120.5(6) ?
C(3) C(4) C(5) 121.4(4) ?
C(4) C(5) C(6) 119.9(4) ?
C(4) C(5) C(10) 119.9(4) ?
C(6) C(5) C(10) 120.2(5) ?
C(5) C(6) C(7) 123.0(4) ?
C(6) C(7) C(8) 118.9(5) ?
C(7) C(8) C(9) 121.5(5) ?
N(1) C(9) C(8) 117.0(5) ?
N(1) C(9) C(10) 124.1(4) ?
C(8) C(9) C(10) 118.8(4) ?
C(1) C(10) C(5) 114.4(4) ?
C(1) C(10) C(9) 128.2(4) ?
C(5) C(10) C(9) 117.4(4) ?
C(9) N(1) H(1a) 113.0 no
C(9) N(1) H(1b) 106.2 no
H(1a) N(1) H(1b) 120.9 no
C(1) C(2) H(2a) 120.3 no
C(3) C(2) H(2a) 120.3 no
C(2) C(3) H(3a) 119.8 no
C(4) C(3) H(3a) 119.8 no
C(3) C(4) H(4a) 119.3 no
C(5) C(4) H(4a) 119.3 no
C(5) C(6) H(6a) 118.5 no
C(7) C(6) H(6a) 118.5 no
C(6) C(7) H(7a) 120.5 no
C(8) C(7) H(7a) 120.5 no
C(7) C(8) H(8a) 119.3 no
C(9) C(8) H(8a) 119.3 no

loop_
_geom_bond_atom_site_label_1
_geom_bond_atom_site_label_2
_geom_bond_distance
_geom_bond_publ_flag
Br(1) C(1) 1.939(4) ?
N(1) C(9) 1.400(5) ?
C(1) C(2) 1.372(8) ?
C(1) C(10) 1.420(7) ?
C(2) C(3) 1.393(7) ?
C(3) C(4) 1.350(8) ?
C(4) C(5) 1.428(8) ?
C(5) C(6) 1.420(8) ?
C(5) C(10) 1.455(6) ?
C(6) C(7) 1.304(9) ?
C(7) C(8) 1.462(7) ?
C(8) C(9) 1.410(7) ?
C(9) C(10) 1.435(8) ?
N(1) H(1a) 0.98 no
N(1) H(1b) 0.98 no
C(2) H(2a) 0.95 no
C(3) H(3a) 0.95 no
C(4) H(4a) 0.95 no
C(6) H(6a) 0.95 no
C(7) H(7a) 0.95 no
C(8) H(8a) 0.95 no

loop_
_geom_hbond_atom_site_label_D
_geom_hbond_atom_site_label_H
_geom_hbond_atom_site_label_A
_geom_hbond_site_symmetry_A
_geom_hbond_distance_DH
_geom_hbond_distance_HA
_geom_hbond_distance_DA
_geom_hbond_angle_DHA
_geom_hbond_publ_flag
N1 H1a Br1 1_555 0.98 2.27 3.070(3) 138 yes
N1 H1b N1 2_556 0.98 2.20 3.073(5) 148 yes

loop_
_geom_torsion_atom_site_label_1
_geom_torsion_atom_site_label_2
_geom_torsion_atom_site_label_3
_geom_torsion_atom_site_label_4
_geom_torsion
Br(1) C(1) C(2) C(3) -177.8(4)
Br(1) C(1) C(10) C(5) 176.3(3)
Br(1) C(1) C(10) C(9) -3.7(8)
C(2) C(1) C(10) C(5) -2.0(8)
C(2) C(1) C(10) C(9) 178.0(5)
C(10) C(1) C(2) C(3) 0.6(9)
C(1) C(2) C(3) C(4) 1.3(9)
C(2) C(3) C(4) C(5) -1.6(9)
C(3) C(4) C(5) C(6) 179.7(5)
C(3) C(4) C(5) C(10) 0.1(6)
C(4) C(5) C(6) C(7) -177.9(5)
C(4) C(5) C(10) C(1) 1.6(7)
C(4) C(5) C(10) C(9) -178.4(5)
C(6) C(5) C(10) C(1) -178.0(5)
C(6) C(5) C(10) C(9) 2.0(7)
C(10) C(5) C(6) C(7) 1.7(9)
C(5) C(6) C(7) C(8) -3.8(9)
C(6) C(7) C(8) C(9) 2.4(9)
C(7) C(8) C(9) N(1) 178.2(5)
C(7) C(8) C(9) C(10) 1.2(8)
N(1) C(9) C(10) C(1) 0.0(8)
N(1) C(9) C(10) C(5) -180.0(4)
C(8) C(9) C(10) C(1) 176.8(5)
C(8) C(9) C(10) C(5) -3.2(7)

loop_
_cod_related_entry_id
_cod_related_entry_database
_cod_related_entry_code
1 ChemSpider 533341
